data_4073275
loop_
_publ_author_name
'Miyake, Yoshihiro'
'Nomaguchi, Yohei'
'Yuki, Masahiro'
'Nishibayashi, Yoshiaki'

_publ_section_title
;
 Synthesis and Reactivity of Diphosphine-Bridged Diruthenium Complexes
;
_journal_issue 14
_journal_name_full Organometallics
_journal_page_first 3611
_journal_paper_doi 10.1021/om070216a
_journal_volume 26
_journal_year 2007
_chemical_formula_moiety 'C31 H59 Cl F3 O3.50 P4 S Ru2 '
_chemical_formula_sum 'C31 H59 Cl F3 O3.5 P4 Ru2 S'
_chemical_formula_weight 938.35
_space_group_IT_number 2
_symmetry_cell_setting triclinic
_symmetry_Int_Tables_number 2
_symmetry_space_group_name_Hall '-P 1'
_symmetry_space_group_name_H-M 'P -1'
_cell_angle_alpha 94.454(3)
_cell_angle_beta 94.477(3)
_cell_angle_gamma 102.337(3)
_cell_formula_units_Z 2
_cell_length_a 11.0196(7)
_cell_length_b 11.3090(9)
_cell_length_c 16.559(1)
_cell_measurement_reflns_used 7734
_cell_measurement_temperature 173.1
_cell_measurement_theta_max 27.4
_cell_measurement_theta_min 2.4
_cell_volume 2000.3(2)
_computing_cell_refinement PROCESS-AUTO
_computing_data_collection PROCESS-AUTO
_computing_data_reduction CrystalStructure
_computing_publication_material 'CrystalStructure 3.6.0'
_computing_structure_refinement CRYSTALS
_computing_structure_solution 'DIRDIF99 (PATTY)'
_diffrn_detector_area_resol_mean 10.00
_diffrn_measured_fraction_theta_full 0.9902
_diffrn_measured_fraction_theta_max 0.9902
_diffrn_measurement_device_type 'Rigaku RAXIS-RAPID'
_diffrn_measurement_method \w
_diffrn_radiation_type 'Mo K\a'
_diffrn_radiation_wavelength 0.7107
_diffrn_reflns_av_R_equivalents 0.054
_diffrn_reflns_limit_h_max 14
_diffrn_reflns_limit_h_min -14
_diffrn_reflns_limit_k_max 14
_diffrn_reflns_limit_k_min -14
_diffrn_reflns_limit_l_max 21
_diffrn_reflns_limit_l_min -21
_diffrn_reflns_number 18900
_diffrn_reflns_theta_full 27.45
_diffrn_reflns_theta_max 27.45
_exptl_absorpt_coefficient_mu 1.079
_exptl_absorpt_correction_T_max 0.806
_exptl_absorpt_correction_T_min 0.544
_exptl_absorpt_correction_type multi-scan
_exptl_absorpt_process_details
;
    Higashi, T. (1995). Program for Absorption Correction.
    Rigaku Corporation, Tokyo, Japan.
;
_exptl_crystal_colour red
_exptl_crystal_density_diffrn 1.558
_exptl_crystal_density_method 'not measured'
_exptl_crystal_description block
_exptl_crystal_F_000 962.00
_exptl_crystal_size_max 0.50
_exptl_crystal_size_mid 0.30
_exptl_crystal_size_min 0.20
_refine_diff_density_max 1.11
_refine_diff_density_min -0.82
_refine_ls_extinction_method none
_refine_ls_goodness_of_fit_ref 1.071
_refine_ls_hydrogen_treatment refall
_refine_ls_number_parameters 454
_refine_ls_number_reflns 9048
_refine_ls_R_factor_gt 0.0440
_refine_ls_shift/su_max 0.0000
_refine_ls_structure_factor_coef Fsqd
_refine_ls_weighting_details 'w = 1/[0.0007Fo^2^ + 1.0000\s(Fo^2^)]/(4Fo^2^)'
_refine_ls_weighting_scheme calc
_refine_ls_wR_factor_ref 0.1130
_reflns_number_gt 6483
_reflns_number_total 9056
_reflns_threshold_expression F^2^>2.0\s(F^2^)
_cod_data_source_file om070216asi20070308_013450.cif
_cod_data_source_block '_compound4________________'
_cod_original_cell_volume 2000.4(3)
_cod_original_formula_sum 'C31 H59 Cl F3 O3.50 P4 S Ru2 '
_cod_database_code 4073275

loop_
_symmetry_equiv_pos_site_id
_symmetry_equiv_pos_as_xyz
1 +X,+Y,+Z
2 -X,-Y,-Z

loop_
_atom_site_label
_atom_site_type_symbol
_atom_site_fract_x
_atom_site_fract_y
_atom_site_fract_z
_atom_site_U_iso_or_equiv
_atom_site_adp_type
_atom_site_occupancy
_atom_site_symmetry_multiplicity
_atom_site_calc_flag
_atom_site_refinement_flags
Ru(1) Ru 0.20420(3) 0.45363(3) 0.31773(2) 0.02403(9) Uani 1.00 1 d .
Ru(2) Ru 0.36654(3) 0.23952(3) 0.16405(2) 0.02278(8) Uani 1.00 1 d .
Cl(1) Cl 0.29520(9) 0.27487(9) 0.29887(6) 0.0280(3) Uani 1.00 1 d .
S(1) S 0.1194(1) 0.1724(1) 0.80332(8) 0.0532(4) Uani 1.00 1 d .
P(1) P 0.0880(1) 0.3709(1) 0.19726(7) 0.0262(3) Uani 1.00 1 d .
P(2) P 0.1921(1) 0.2884(1) 0.10346(6) 0.0249(3) Uani 1.00 1 d .
P(3) P 0.3561(1) 0.5632(1) 0.24997(7) 0.0263(3) Uani 1.00 1 d .
P(4) P 0.4667(1) 0.4407(1) 0.19076(7) 0.0254(3) Uani 1.00 1 d .
F(1) F 0.1223(4) 0.1777(3) 0.6453(2) 0.077(1) Uani 1.00 1 d .
F(2) F 0.1756(4) 0.0228(4) 0.6896(2) 0.095(2) Uani 1.00 1 d .
F(3) F -0.0142(4) 0.0317(3) 0.6833(2) 0.084(1) Uani 1.00 1 d .
O(1) O 0.1024(4) 0.0741(3) 0.8534(2) 0.057(1) Uani 1.00 1 d .
O(2) O 0.2420(6) 0.2437(5) 0.8085(3) 0.134(2) Uani 1.00 1 d .
O(3) O 0.0197(6) 0.2383(4) 0.8022(3) 0.094(2) Uani 1.00 1 d .
C(1) C 0.1548(4) 0.6016(4) 0.3909(3) 0.034(1) Uani 1.00 1 d .
C(2) C 0.2484(4) 0.5587(5) 0.4408(3) 0.035(1) Uani 1.00 1 d .
C(3) C 0.2011(5) 0.4369(4) 0.4512(3) 0.037(1) Uani 1.00 1 d .
C(4) C 0.0766(4) 0.3989(4) 0.4130(3) 0.036(1) Uani 1.00 1 d .
C(5) C 0.0475(4) 0.5025(5) 0.3772(3) 0.038(1) Uani 1.00 1 d .
C(6) C 0.1601(5) 0.7289(4) 0.3707(3) 0.052(2) Uani 1.00 1 d .
C(7) C 0.3651(5) 0.6385(6) 0.4850(3) 0.061(2) Uani 1.00 1 d .
C(8) C 0.2680(6) 0.3573(6) 0.4978(3) 0.059(2) Uani 1.00 1 d .
C(9) C -0.0134(6) 0.2803(5) 0.4219(3) 0.061(2) Uani 1.00 1 d .
C(10) C -0.0783(5) 0.5128(5) 0.3418(3) 0.053(2) Uani 1.00 1 d .
C(11) C 0.4163(4) 0.1246(4) 0.0654(3) 0.030(1) Uani 1.00 1 d .
C(12) C 0.3342(4) 0.0452(4) 0.1096(3) 0.033(1) Uani 1.00 1 d .
C(13) C 0.3904(4) 0.0551(4) 0.1903(3) 0.035(1) Uani 1.00 1 d .
C(14) C 0.5104(4) 0.1359(4) 0.1964(3) 0.038(1) Uani 1.00 1 d .
C(15) C 0.5262(4) 0.1765(4) 0.1184(3) 0.033(1) Uani 1.00 1 d .
C(16) C 0.4023(5) 0.1305(5) -0.0251(3) 0.043(1) Uani 1.00 1 d .
C(17) C 0.2191(5) -0.0464(4) 0.0736(3) 0.046(1) Uani 1.00 1 d .
C(18) C 0.3356(6) -0.0135(5) 0.2584(3) 0.057(2) Uani 1.00 1 d .
C(19) C 0.6050(5) 0.1532(5) 0.2683(4) 0.059(2) Uani 1.00 1 d .
C(20) C 0.6457(4) 0.2474(5) 0.0905(4) 0.057(2) Uani 1.00 1 d .
C(21) C -0.0075(4) 0.4568(4) 0.1388(3) 0.037(1) Uani 1.00 1 d .
C(22) C -0.0281(4) 0.2353(4) 0.2119(3) 0.041(1) Uani 1.00 1 d .
C(23) C 0.0670(4) 0.1697(4) 0.0487(3) 0.038(1) Uani 1.00 1 d .
C(24) C 0.2090(4) 0.3908(4) 0.0215(3) 0.036(1) Uani 1.00 1 d .
C(25) C 0.3116(5) 0.6524(4) 0.1690(3) 0.039(1) Uani 1.00 1 d .
C(26) C 0.4793(4) 0.6835(4) 0.3051(3) 0.040(1) Uani 1.00 1 d .
C(27) C 0.5402(4) 0.5286(4) 0.1130(3) 0.042(1) Uani 1.00 1 d .
C(28) C 0.5994(4) 0.4624(4) 0.2683(3) 0.040(1) Uani 1.00 1 d .
C(29) C 0.1007(6) 0.0977(6) 0.7000(3) 0.054(2) Uani 1.00 1 d .
C(30) C 0.355(1) 0.0348(9) 0.5230(6) 0.127(3) Uiso 1.00 1 d .
C(31) C 0.4467(6) -0.0074(6) 0.4820(4) 0.072(2) Uiso 1.00 1 d .
C(32) C 0.241(2) 0.025(1) 0.486(1) 0.086(4) Uiso 0.50 1 d P
H(1) H 0.2400 0.7775 0.3903 0.066 Uiso 1.00 1 c R
H(2) H 0.0975 0.7597 0.3962 0.065 Uiso 1.00 1 c R
H(3) H 0.1470 0.7308 0.3135 0.065 Uiso 1.00 1 c R
H(4) H 0.4071 0.5894 0.5160 0.072 Uiso 1.00 1 c R
H(5) H 0.3448 0.7001 0.5204 0.072 Uiso 1.00 1 c R
H(6) H 0.4177 0.6750 0.4468 0.071 Uiso 1.00 1 c R
H(7) H 0.2152 0.2790 0.4978 0.078 Uiso 1.00 1 c R
H(8) H 0.2899 0.3933 0.5522 0.078 Uiso 1.00 1 c R
H(9) H 0.3415 0.3498 0.4733 0.077 Uiso 1.00 1 c R
H(10) H -0.0933 0.2784 0.3950 0.073 Uiso 1.00 1 c R
H(11) H -0.0204 0.2735 0.4783 0.073 Uiso 1.00 1 c R
H(12) H 0.0179 0.2143 0.3993 0.073 Uiso 1.00 1 c R
H(13) H -0.0738 0.5940 0.3290 0.068 Uiso 1.00 1 c R
H(14) H -0.1378 0.4933 0.3800 0.068 Uiso 1.00 1 c R
H(15) H -0.1029 0.4588 0.2937 0.068 Uiso 1.00 1 c R
H(16) H 0.3232 0.0828 -0.0473 0.053 Uiso 1.00 1 c R
H(17) H 0.4664 0.1003 -0.0493 0.053 Uiso 1.00 1 c R
H(18) H 0.4079 0.2127 -0.0360 0.053 Uiso 1.00 1 c R
H(19) H 0.1838 -0.0909 0.1157 0.055 Uiso 1.00 1 c R
H(20) H 0.2388 -0.1009 0.0326 0.055 Uiso 1.00 1 c R
H(21) H 0.1608 -0.0045 0.0506 0.055 Uiso 1.00 1 c R
H(22) H 0.3949 0.0054 0.3050 0.073 Uiso 1.00 1 c R
H(23) H 0.3184 -0.0984 0.2426 0.073 Uiso 1.00 1 c R
H(24) H 0.2608 0.0096 0.2711 0.073 Uiso 1.00 1 c R
H(25) H 0.6798 0.2055 0.2565 0.072 Uiso 1.00 1 c R
H(26) H 0.6212 0.0765 0.2792 0.072 Uiso 1.00 1 c R
H(27) H 0.5748 0.1881 0.3146 0.072 Uiso 1.00 1 c R
H(28) H 0.6338 0.2544 0.0338 0.069 Uiso 1.00 1 c R
H(29) H 0.7114 0.2065 0.1011 0.069 Uiso 1.00 1 c R
H(30) H 0.6667 0.3262 0.1192 0.069 Uiso 1.00 1 c R
H(31) H -0.0891 0.4441 0.1560 0.045 Uiso 1.00 1 c R
H(32) H -0.0125 0.4309 0.0825 0.045 Uiso 1.00 1 c R
H(33) H 0.0313 0.5408 0.1479 0.045 Uiso 1.00 1 c R
H(34) H 0.0068 0.1658 0.2046 0.049 Uiso 1.00 1 c R
H(35) H -0.0986 0.2272 0.1734 0.048 Uiso 1.00 1 c R
H(36) H -0.0531 0.2421 0.2654 0.049 Uiso 1.00 1 c R
H(37) H 0.0824 0.1589 -0.0067 0.045 Uiso 1.00 1 c R
H(38) H -0.0107 0.1924 0.0520 0.045 Uiso 1.00 1 c R
H(39) H 0.0647 0.0957 0.0727 0.045 Uiso 1.00 1 c R
H(40) H 0.2216 0.4726 0.0445 0.044 Uiso 1.00 1 c R
H(41) H 0.1357 0.3715 -0.0156 0.044 Uiso 1.00 1 c R
H(42) H 0.2788 0.3811 -0.0065 0.044 Uiso 1.00 1 c R
H(43) H 0.2965 0.6033 0.1185 0.048 Uiso 1.00 1 c R
H(44) H 0.3759 0.7222 0.1655 0.048 Uiso 1.00 1 c R
H(45) H 0.2374 0.6772 0.1813 0.048 Uiso 1.00 1 c R
H(46) H 0.4529 0.7582 0.3060 0.046 Uiso 1.00 1 c R
H(47) H 0.5538 0.6908 0.2789 0.046 Uiso 1.00 1 c R
H(48) H 0.4945 0.6645 0.3594 0.046 Uiso 1.00 1 c R
H(49) H 0.6246 0.5220 0.1126 0.049 Uiso 1.00 1 c R
H(50) H 0.5372 0.6115 0.1247 0.049 Uiso 1.00 1 c R
H(51) H 0.4964 0.4987 0.0613 0.049 Uiso 1.00 1 c R
H(52) H 0.5720 0.4757 0.3206 0.047 Uiso 1.00 1 c R
H(53) H 0.6606 0.5313 0.2584 0.047 Uiso 1.00 1 c R
H(54) H 0.6344 0.3926 0.2663 0.047 Uiso 1.00 1 c R

loop_
_atom_site_aniso_label
_atom_site_aniso_U_11
_atom_site_aniso_U_22
_atom_site_aniso_U_33
_atom_site_aniso_U_12
_atom_site_aniso_U_13
_atom_site_aniso_U_23
Ru(1) 0.0232(2) 0.0286(2) 0.0229(2) 0.0105(1) 0.0045(1) 0.0030(1)
Ru(2) 0.0200(2) 0.0255(2) 0.0238(2) 0.0073(1) 0.0027(1) 0.0008(1)
Cl(1) 0.0315(5) 0.0298(5) 0.0268(5) 0.0130(4) 0.0077(4) 0.0067(4)
S(1) 0.073(1) 0.0406(7) 0.0373(7) -0.0031(7) -0.0038(7) 0.0034(6)
P(1) 0.0203(5) 0.0306(6) 0.0287(6) 0.0084(4) 0.0016(4) 0.0016(5)
P(2) 0.0215(5) 0.0283(6) 0.0242(5) 0.0058(4) -0.0003(4) -0.0004(4)
P(3) 0.0268(5) 0.0262(6) 0.0256(6) 0.0054(4) 0.0027(4) 0.0012(4)
P(4) 0.0204(5) 0.0293(6) 0.0253(5) 0.0037(4) 0.0033(4) -0.0006(4)
F(1) 0.114(3) 0.085(3) 0.049(2) 0.045(2) 0.031(2) 0.034(2)
F(2) 0.129(4) 0.122(3) 0.073(3) 0.095(3) 0.039(3) 0.032(2)
F(3) 0.088(3) 0.079(3) 0.071(3) 0.010(2) -0.029(2) -0.010(2)
O(1) 0.073(3) 0.058(2) 0.040(2) 0.009(2) 0.008(2) 0.016(2)
O(2) 0.129(5) 0.125(5) 0.091(4) -0.087(4) -0.032(3) 0.026(3)
O(3) 0.165(5) 0.079(3) 0.063(3) 0.075(3) 0.025(3) 0.006(3)
C(1) 0.039(3) 0.036(2) 0.029(2) 0.016(2) 0.008(2) -0.003(2)
C(2) 0.032(2) 0.057(3) 0.020(2) 0.014(2) 0.010(2) -0.001(2)
C(3) 0.051(3) 0.051(3) 0.021(2) 0.027(2) 0.013(2) 0.010(2)
C(4) 0.039(3) 0.039(3) 0.033(2) 0.012(2) 0.018(2) 0.003(2)
C(5) 0.036(3) 0.055(3) 0.029(2) 0.024(2) 0.010(2) 0.000(2)
C(6) 0.069(4) 0.046(3) 0.047(3) 0.024(3) 0.021(3) 0.003(3)
C(7) 0.055(3) 0.089(5) 0.033(3) 0.015(3) 0.000(3) -0.015(3)
C(8) 0.075(4) 0.084(4) 0.035(3) 0.048(3) 0.014(3) 0.022(3)
C(9) 0.072(4) 0.061(4) 0.050(3) 0.004(3) 0.035(3) 0.008(3)
C(10) 0.038(3) 0.082(4) 0.049(3) 0.036(3) 0.008(2) -0.002(3)
C(11) 0.031(2) 0.029(2) 0.030(2) 0.011(2) 0.006(2) -0.003(2)
C(12) 0.031(2) 0.034(2) 0.036(3) 0.013(2) 0.006(2) -0.003(2)
C(13) 0.046(3) 0.027(2) 0.038(3) 0.017(2) 0.009(2) 0.006(2)
C(14) 0.032(2) 0.044(3) 0.043(3) 0.023(2) -0.003(2) -0.002(2)
C(15) 0.026(2) 0.038(3) 0.039(3) 0.013(2) 0.006(2) -0.004(2)
C(16) 0.051(3) 0.047(3) 0.033(3) 0.018(2) 0.010(2) -0.001(2)
C(17) 0.045(3) 0.033(3) 0.060(3) 0.008(2) 0.013(3) -0.005(2)
C(18) 0.089(5) 0.039(3) 0.053(3) 0.028(3) 0.019(3) 0.014(3)
C(19) 0.059(4) 0.063(4) 0.057(4) 0.032(3) -0.018(3) -0.006(3)
C(20) 0.030(3) 0.072(4) 0.069(4) 0.015(3) 0.019(3) -0.013(3)
C(21) 0.032(2) 0.040(3) 0.040(3) 0.014(2) -0.003(2) 0.004(2)
C(22) 0.027(2) 0.049(3) 0.045(3) 0.002(2) 0.011(2) -0.001(2)
C(23) 0.033(2) 0.040(3) 0.039(3) 0.006(2) -0.003(2) -0.002(2)
C(24) 0.036(3) 0.044(3) 0.028(2) 0.009(2) 0.004(2) 0.009(2)
C(25) 0.050(3) 0.030(2) 0.039(3) 0.013(2) 0.002(2) 0.003(2)
C(26) 0.040(3) 0.033(2) 0.041(3) 0.002(2) -0.003(2) -0.006(2)
C(27) 0.037(3) 0.044(3) 0.040(3) -0.004(2) 0.013(2) 0.004(2)
C(28) 0.028(2) 0.043(3) 0.046(3) 0.007(2) -0.003(2) -0.007(2)
C(29) 0.060(4) 0.066(4) 0.045(3) 0.032(3) 0.010(3) 0.014(3)

loop_
_atom_type_symbol
_atom_type_description
_atom_type_scat_dispersion_real
_atom_type_scat_dispersion_imag
_atom_type_scat_source
C C 0.003 0.002
;
International Tables for Crystallography
(1992, Vol. C, Tables 4.2.6.8 and 6.1.1.4)
;
H H 0.000 0.000
;
International Tables for Crystallography
(1992, Vol. C, Table 6.1.1.4)
;
Cl Cl 0.148 0.159
;
International Tables for Crystallography
(1992, Vol. C, Tables 4.2.6.8 and 6.1.1.4)
;
Ru Ru -1.259 0.836
;
International Tables for Crystallography
(1992, Vol. C, Tables 4.2.6.8 and 6.1.1.4)
;
F F 0.017 0.010
;
International Tables for Crystallography
(1992, Vol. C, Tables 4.2.6.8 and 6.1.1.4)
;
S S 0.125 0.123
;
International Tables for Crystallography
(1992, Vol. C, Tables 4.2.6.8 and 6.1.1.4)
;
O O 0.011 0.006
;
International Tables for Crystallography
(1992, Vol. C, Tables 4.2.6.8 and 6.1.1.4)
;
P P 0.102 0.094
;
International Tables for Crystallography
(1992, Vol. C, Tables 4.2.6.8 and 6.1.1.4)
;

loop_
_geom_angle_atom_site_label_1
_geom_angle_atom_site_label_2
_geom_angle_atom_site_label_3
_geom_angle
_geom_angle_site_symmetry_2
_geom_angle_site_symmetry_3
P(1) Ru(1) Cl(1) 83.22(4) . .
P(3) Ru(1) Cl(1) 90.37(4) . .
C(1) Ru(1) Cl(1) 153.5(1) . .
C(2) Ru(1) Cl(1) 115.8(1) . .
C(3) Ru(1) Cl(1) 91.5(1) . .
C(4) Ru(1) Cl(1) 101.1(1) . .
C(5) Ru(1) Cl(1) 137.4(1) . .
Ru(1) Cl(1) Ru(2) 115.09(4) . .
P(3) Ru(1) P(1) 91.44(4) . .
C(1) Ru(1) P(1) 120.6(1) . .
C(2) Ru(1) P(1) 157.5(1) . .
C(3) Ru(1) P(1) 139.3(1) . .
C(4) Ru(1) P(1) 104.2(1) . .
C(5) Ru(1) P(1) 95.4(1) . .
Ru(1) P(1) C(22) 111.2(2) . .
Ru(1) P(1) P(2) 115.52(5) . .
Ru(1) P(1) C(21) 121.9(1) . .
C(1) Ru(1) P(3) 99.6(1) . .
C(2) Ru(1) P(3) 99.8(1) . .
C(3) Ru(1) P(3) 129.0(1) . .
C(4) Ru(1) P(3) 161.5(1) . .
C(5) Ru(1) P(3) 132.2(1) . .
Ru(1) P(3) C(25) 119.3(2) . .
Ru(1) P(3) C(26) 120.4(2) . .
Ru(1) P(3) P(4) 110.55(6) . .
Ru(1) C(1) C(2) 73.2(3) . .
C(2) Ru(1) C(1) 38.5(2) . .
C(3) Ru(1) C(1) 63.1(2) . .
C(4) Ru(1) C(1) 64.0(2) . .
Ru(1) C(1) C(5) 71.8(3) . .
C(5) Ru(1) C(1) 38.2(2) . .
Ru(1) C(1) C(6) 128.1(3) . .
Ru(1) C(2) C(1) 68.4(2) . .
Ru(1) C(2) C(3) 71.6(2) . .
C(3) Ru(1) C(2) 36.3(2) . .
C(4) Ru(1) C(2) 62.2(2) . .
C(5) Ru(1) C(2) 62.7(2) . .
Ru(1) C(2) C(7) 133.7(3) . .
Ru(1) C(3) C(2) 72.1(3) . .
Ru(1) C(3) C(4) 71.2(3) . .
C(4) Ru(1) C(3) 37.3(2) . .
C(5) Ru(1) C(3) 62.3(2) . .
Ru(1) C(3) C(8) 124.8(4) . .
Ru(1) C(4) C(3) 71.5(3) . .
Ru(1) C(4) C(5) 70.0(3) . .
C(5) Ru(1) C(4) 37.8(2) . .
Ru(1) C(4) C(9) 131.4(3) . .
Ru(1) C(5) C(1) 70.0(3) . .
Ru(1) C(5) C(4) 72.1(3) . .
Ru(1) C(5) C(10) 130.4(3) . .
P(2) Ru(2) Cl(1) 90.44(4) . .
P(4) Ru(2) Cl(1) 82.43(4) . .
C(11) Ru(2) Cl(1) 153.0(1) . .
C(12) Ru(2) Cl(1) 117.3(1) . .
C(13) Ru(2) Cl(1) 91.2(1) . .
C(14) Ru(2) Cl(1) 99.6(1) . .
C(15) Ru(2) Cl(1) 135.2(1) . .
Ru(2) P(2) P(1) 110.71(5) . .
P(4) Ru(2) P(2) 92.10(4) . .
C(11) Ru(2) P(2) 101.1(1) . .
C(12) Ru(2) P(2) 98.7(1) . .
C(13) Ru(2) P(2) 127.1(1) . .
C(14) Ru(2) P(2) 161.0(1) . .
C(15) Ru(2) P(2) 134.3(1) . .
Ru(2) P(2) C(23) 120.4(2) . .
Ru(2) P(2) C(24) 119.1(2) . .
Ru(2) P(4) P(3) 115.69(5) . .
C(11) Ru(2) P(4) 120.9(1) . .
C(12) Ru(2) P(4) 157.2(1) . .
C(13) Ru(2) P(4) 140.5(1) . .
C(14) Ru(2) P(4) 105.1(1) . .
C(15) Ru(2) P(4) 96.1(1) . .
Ru(2) P(4) C(28) 112.0(2) . .
Ru(2) P(4) C(27) 122.3(2) . .
Ru(2) C(11) C(12) 74.0(3) . .
C(12) Ru(2) C(11) 37.3(2) . .
C(13) Ru(2) C(11) 62.4(2) . .
C(14) Ru(2) C(11) 63.3(2) . .
Ru(2) C(11) C(15) 71.5(3) . .
C(15) Ru(2) C(11) 37.9(2) . .
Ru(2) C(11) C(16) 130.4(3) . .
Ru(2) C(12) C(11) 68.7(2) . .
Ru(2) C(12) C(13) 70.6(2) . .
C(13) Ru(2) C(12) 36.8(2) . .
C(14) Ru(2) C(12) 62.4(2) . .
C(15) Ru(2) C(12) 62.1(2) . .
Ru(2) C(12) C(17) 133.0(3) . .
Ru(2) C(13) C(12) 72.6(3) . .
Ru(2) C(13) C(14) 71.0(3) . .
C(14) Ru(2) C(13) 37.5(2) . .
C(15) Ru(2) C(13) 62.0(2) . .
Ru(2) C(13) C(18) 125.0(4) . .
Ru(2) C(14) C(13) 71.6(3) . .
Ru(2) C(14) C(15) 70.5(3) . .
C(15) Ru(2) C(14) 37.3(2) . .
Ru(2) C(14) C(19) 130.8(4) . .
Ru(2) C(15) C(11) 70.5(3) . .
Ru(2) C(15) C(14) 72.2(3) . .
Ru(2) C(15) C(20) 130.4(4) . .
O(2) S(1) O(1) 115.2(3) . .
O(3) S(1) O(1) 114.1(3) . .
C(29) S(1) O(1) 103.9(3) . .
O(3) S(1) O(2) 116.2(3) . .
C(29) S(1) O(2) 101.9(3) . .
C(29) S(1) O(3) 102.8(3) . .
S(1) C(29) F(1) 111.7(4) . .
S(1) C(29) F(2) 113.0(4) . .
S(1) C(29) F(3) 109.7(4) . .
C(22) P(1) P(2) 98.9(2) . .
P(1) P(2) C(23) 101.4(2) . .
P(1) P(2) C(24) 106.4(2) . .
C(21) P(1) P(2) 104.6(2) . .
C(22) P(1) C(21) 101.5(2) . .
C(24) P(2) C(23) 96.4(2) . .
C(25) P(3) P(4) 105.0(2) . .
C(26) P(3) P(4) 102.0(2) . .
P(3) P(4) C(28) 99.8(2) . .
P(3) P(4) C(27) 103.7(2) . .
C(26) P(3) C(25) 97.2(2) . .
C(28) P(4) C(27) 100.2(2) . .
F(1) C(29) F(2) 107.3(5) . .
F(1) C(29) F(3) 108.6(5) . .
F(2) C(29) F(3) 106.4(5) . .
C(1) C(2) C(3) 108.3(4) . .
C(5) C(1) C(2) 106.2(4) . .
C(6) C(1) C(2) 126.9(4) . .
C(1) C(2) C(7) 125.0(5) . .
C(1) C(5) C(4) 109.0(4) . .
C(6) C(1) C(5) 126.1(5) . .
C(1) C(5) C(10) 124.5(5) . .
C(2) C(3) C(4) 109.9(4) . .
C(7) C(2) C(3) 125.9(5) . .
C(2) C(3) C(8) 125.8(4) . .
C(3) C(4) C(5) 106.6(4) . .
C(8) C(3) C(4) 124.4(4) . .
C(3) C(4) C(9) 125.8(5) . .
C(9) C(4) C(5) 126.8(4) . .
C(4) C(5) C(10) 126.1(4) . .
C(11) C(12) C(13) 107.5(3) . .
C(15) C(11) C(12) 107.6(4) . .
C(16) C(11) C(12) 125.5(4) . .
C(11) C(12) C(17) 125.6(4) . .
C(11) C(15) C(14) 109.0(4) . .
C(16) C(11) C(15) 125.6(4) . .
C(11) C(15) C(20) 124.0(4) . .
C(12) C(13) C(14) 109.2(4) . .
C(17) C(12) C(13) 126.2(4) . .
C(12) C(13) C(18) 125.6(4) . .
C(13) C(14) C(15) 106.5(4) . .
C(18) C(13) C(14) 125.1(4) . .
C(13) C(14) C(19) 124.3(5) . .
C(19) C(14) C(15) 128.4(4) . .
C(14) C(15) C(20) 126.4(4) . .
C(32) C(30) C(31) 120(1) . .
C(30) C(31) C(31) 118.5(7) . 2_656
C(31) C(31) C(30) 118.5(7) 2_656 2_656
P(1) C(21) H(33) 108.5239 . .
P(1) C(21) H(31) 110.2818 . .
P(1) C(21) H(32) 109.6079 . .
P(1) C(22) H(36) 109.4885 . .
P(1) C(22) H(34) 109.4503 . .
P(1) C(22) H(35) 109.4701 . .
P(2) C(23) H(39) 109.0788 . .
P(2) C(23) H(38) 109.7245 . .
P(2) C(23) H(37) 109.6116 . .
P(2) C(24) H(42) 109.2171 . .
P(2) C(24) H(40) 109.3820 . .
P(2) C(24) H(41) 109.8163 . .
P(3) C(25) H(45) 108.4128 . .
P(3) C(25) H(43) 109.3333 . .
P(3) C(25) H(44) 110.6491 . .
P(3) C(26) H(48) 109.5377 . .
P(3) C(26) H(46) 108.9023 . .
P(3) C(26) H(47) 109.9674 . .
P(4) C(27) H(51) 109.4255 . .
P(4) C(27) H(50) 109.0770 . .
P(4) C(27) H(49) 109.9075 . .
P(4) C(28) H(54) 110.1411 . .
P(4) C(28) H(52) 109.3519 . .
P(4) C(28) H(53) 108.9163 . .
C(1) C(6) H(3) 110.3017 . .
C(1) C(6) H(1) 108.7849 . .
C(1) C(6) H(2) 109.3260 . .
C(2) C(7) H(6) 109.6747 . .
C(2) C(7) H(4) 108.4701 . .
C(2) C(7) H(5) 110.2650 . .
C(3) C(8) H(9) 109.7484 . .
C(3) C(8) H(7) 109.8486 . .
C(3) C(8) H(8) 108.8150 . .
C(4) C(9) H(12) 109.5128 . .
C(4) C(9) H(11) 108.2126 . .
C(4) C(9) H(10) 110.6721 . .
C(5) C(10) H(15) 109.6939 . .
C(5) C(10) H(13) 108.7274 . .
C(5) C(10) H(14) 109.9811 . .
H(3) C(6) H(1) 109.4679 . .
H(2) C(6) H(1) 109.4697 . .
H(3) C(6) H(2) 109.4735 . .
H(6) C(7) H(4) 109.4737 . .
H(5) C(7) H(4) 109.4654 . .
H(6) C(7) H(5) 109.4732 . .
H(9) C(8) H(7) 109.4699 . .
H(8) C(8) H(7) 109.4675 . .
H(9) C(8) H(8) 109.4759 . .
H(12) C(9) H(10) 109.4659 . .
H(11) C(9) H(10) 109.4785 . .
H(12) C(9) H(11) 109.4762 . .
H(15) C(10) H(13) 109.4732 . .
H(14) C(10) H(13) 109.4687 . .
H(15) C(10) H(14) 109.4802 . .
C(11) C(16) H(18) 109.0966 . .
C(11) C(16) H(16) 109.4527 . .
C(11) C(16) H(17) 109.8606 . .
C(12) C(17) H(21) 108.8285 . .
C(12) C(17) H(19) 108.7848 . .
C(12) C(17) H(20) 110.7908 . .
C(13) C(18) H(24) 110.4327 . .
C(13) C(18) H(22) 108.3608 . .
C(13) C(18) H(23) 109.6050 . .
C(14) C(19) H(27) 110.1893 . .
C(14) C(19) H(25) 109.0596 . .
C(14) C(19) H(26) 109.1545 . .
C(15) C(20) H(30) 109.1160 . .
C(15) C(20) H(28) 109.4220 . .
C(15) C(20) H(29) 109.8708 . .
H(18) C(16) H(16) 109.4755 . .
H(17) C(16) H(16) 109.4690 . .
H(18) C(16) H(17) 109.4721 . .
H(21) C(17) H(19) 109.4750 . .
H(20) C(17) H(19) 109.4663 . .
H(21) C(17) H(20) 109.4740 . .
H(24) C(18) H(22) 109.4733 . .
H(23) C(18) H(22) 109.4727 . .
H(24) C(18) H(23) 109.4760 . .
H(27) C(19) H(25) 109.4742 . .
H(26) C(19) H(25) 109.4720 . .
H(27) C(19) H(26) 109.4754 . .
H(30) C(20) H(28) 109.4721 . .
H(29) C(20) H(28) 109.4730 . .
H(30) C(20) H(29) 109.4725 . .
H(33) C(21) H(31) 109.4714 . .
H(32) C(21) H(31) 109.4682 . .
H(33) C(21) H(32) 109.4693 . .
H(36) C(22) H(34) 109.4707 . .
H(35) C(22) H(34) 109.4746 . .
H(36) C(22) H(35) 109.4731 . .
H(39) C(23) H(37) 109.4664 . .
H(38) C(23) H(37) 109.4739 . .
H(39) C(23) H(38) 109.4714 . .
H(42) C(24) H(40) 109.4688 . .
H(41) C(24) H(40) 109.4733 . .
H(42) C(24) H(41) 109.4692 . .
H(45) C(25) H(43) 109.4747 . .
H(44) C(25) H(43) 109.4744 . .
H(45) C(25) H(44) 109.4752 . .
H(48) C(26) H(46) 109.4655 . .
H(47) C(26) H(46) 109.4735 . .
H(48) C(26) H(47) 109.4790 . .
H(51) C(27) H(49) 109.4737 . .
H(50) C(27) H(49) 109.4770 . .
H(51) C(27) H(50) 109.4655 . .
H(54) C(28) H(52) 109.4739 . .
H(53) C(28) H(52) 109.4682 . .
H(54) C(28) H(53) 109.4734 . .

loop_
_geom_bond_atom_site_label_1
_geom_bond_atom_site_label_2
_geom_bond_distance
_geom_bond_site_symmetry_2
Ru(1) Cl(1) 2.451(1) .
Ru(1) P(1) 2.301(1) .
Ru(1) P(3) 2.285(1) .
Ru(1) C(1) 2.178(5) .
Ru(1) C(2) 2.242(4) .
Ru(1) C(3) 2.235(4) .
Ru(1) C(4) 2.230(5) .
Ru(1) C(5) 2.202(5) .
Ru(2) Cl(1) 2.456(1) .
Ru(2) P(2) 2.290(1) .
Ru(2) P(4) 2.299(1) .
Ru(2) C(11) 2.185(4) .
Ru(2) C(12) 2.254(4) .
Ru(2) C(13) 2.228(5) .
Ru(2) C(14) 2.220(5) .
Ru(2) C(15) 2.198(5) .
S(1) O(1) 1.428(4) .
S(1) O(2) 1.411(6) .
S(1) O(3) 1.453(6) .
S(1) C(29) 1.825(6) .
P(1) P(2) 2.261(2) .
P(1) C(21) 1.847(5) .
P(1) C(22) 1.821(4) .
P(2) C(23) 1.830(4) .
P(2) C(24) 1.846(5) .
P(3) P(4) 2.250(2) .
P(3) C(25) 1.838(5) .
P(3) C(26) 1.831(4) .
P(4) C(27) 1.821(5) .
P(4) C(28) 1.831(5) .
F(1) C(29) 1.328(7) .
F(2) C(29) 1.314(8) .
F(3) C(29) 1.322(7) .
C(1) C(2) 1.457(7) .
C(1) C(5) 1.435(6) .
C(1) C(6) 1.494(7) .
C(2) C(3) 1.394(7) .
C(2) C(7) 1.502(6) .
C(3) C(4) 1.428(6) .
C(3) C(8) 1.500(8) .
C(4) C(5) 1.437(7) .
C(4) C(9) 1.514(7) .
C(5) C(10) 1.493(7) .
C(11) C(12) 1.421(6) .
C(11) C(15) 1.425(6) .
C(11) C(16) 1.503(6) .
C(12) C(13) 1.414(6) .
C(12) C(17) 1.504(6) .
C(13) C(14) 1.429(6) .
C(13) C(18) 1.510(7) .
C(14) C(15) 1.414(7) .
C(14) C(19) 1.492(7) .
C(15) C(20) 1.514(7) .
C(30) C(31) 1.41(1) .
C(30) C(32) 1.33(2) .
C(31) C(31) 1.247(9) 2_656
C(6) H(1) 0.9500 .
C(6) H(2) 0.9500 .
C(6) H(3) 0.9499 .
C(7) H(4) 0.9500 .
C(7) H(5) 0.9500 .
C(7) H(6) 0.9499 .
C(8) H(7) 0.9500 .
C(8) H(8) 0.9500 .
C(8) H(9) 0.9500 .
C(9) H(10) 0.9500 .
C(9) H(11) 0.9500 .
C(9) H(12) 0.9500 .
C(10) H(13) 0.9500 .
C(10) H(14) 0.9500 .
C(10) H(15) 0.9501 .
C(16) H(16) 0.9500 .
C(16) H(17) 0.9500 .
C(16) H(18) 0.9499 .
C(17) H(19) 0.9500 .
C(17) H(20) 0.9500 .
C(17) H(21) 0.9500 .
C(18) H(22) 0.9500 .
C(18) H(23) 0.9500 .
C(18) H(24) 0.9501 .
C(19) H(25) 0.9500 .
C(19) H(26) 0.9500 .
C(19) H(27) 0.9500 .
C(20) H(28) 0.9500 .
C(20) H(29) 0.9500 .
C(20) H(30) 0.9500 .
C(21) H(31) 0.9500 .
C(21) H(32) 0.9500 .
C(21) H(33) 0.9500 .
C(22) H(34) 0.9500 .
C(22) H(35) 0.9501 .
C(22) H(36) 0.9500 .
C(23) H(37) 0.9500 .
C(23) H(38) 0.9499 .
C(23) H(39) 0.9499 .
C(24) H(40) 0.9500 .
C(24) H(41) 0.9500 .
C(24) H(42) 0.9500 .
C(25) H(43) 0.9500 .
C(25) H(44) 0.9500 .
C(25) H(45) 0.9500 .
C(26) H(46) 0.9500 .
C(26) H(47) 0.9501 .
C(26) H(48) 0.9500 .
C(27) H(49) 0.9499 .
C(27) H(50) 0.9501 .
C(27) H(51) 0.9500 .
C(28) H(52) 0.9501 .
C(28) H(53) 0.9500 .
C(28) H(54) 0.9500 .

loop_
_geom_contact_atom_site_label_1
_geom_contact_atom_site_label_2
_geom_contact_distance
Ru(1) Ru(2) 4.1405(5)

loop_
_geom_torsion_atom_site_label_1
_geom_torsion_atom_site_label_2
_geom_torsion_atom_site_label_3
_geom_torsion_atom_site_label_4
_geom_torsion
P(1) Ru(1) Cl(1) Ru(2) 50.09(3)
P(3) Ru(1) Cl(1) Ru(2) -41.32(4)
C(1) Ru(1) Cl(1) Ru(2) -154.06(4)
C(2) Ru(1) Cl(1) Ru(2) -142.37(3)
C(3) Ru(1) Cl(1) Ru(2) -170.37(3)
C(4) Ru(1) Cl(1) Ru(2) 153.31(3)
C(5) Ru(1) Cl(1) Ru(2) 140.72(3)
Cl(1) Ru(1) P(1) P(2) -39.71(5)
Cl(1) Ru(1) P(1) C(21) -168.5(2)
Cl(1) Ru(1) P(1) C(22) 72.0(2)
P(3) Ru(1) P(1) P(2) 50.49(6)
P(3) Ru(1) P(1) C(21) -78.3(2)
P(3) Ru(1) P(1) C(22) 162.2(2)
C(1) Ru(1) P(1) P(2) 152.53(5)
C(1) Ru(1) P(1) C(21) 23.8(2)
C(1) Ru(1) P(1) C(22) -95.8(2)
C(2) Ru(1) P(1) P(2) 170.82(6)
C(2) Ru(1) P(1) C(21) 42.0(2)
C(2) Ru(1) P(1) C(22) -77.5(2)
C(3) Ru(1) P(1) P(2) -124.15(6)
C(3) Ru(1) P(1) C(21) 107.1(2)
C(3) Ru(1) P(1) C(22) -12.5(2)
C(4) Ru(1) P(1) P(2) -139.48(5)
C(4) Ru(1) P(1) C(21) 91.7(2)
C(4) Ru(1) P(1) C(22) -27.8(2)
C(5) Ru(1) P(1) P(2) -176.88(5)
C(5) Ru(1) P(1) C(21) 54.3(2)
C(5) Ru(1) P(1) C(22) -65.2(2)
Cl(1) Ru(1) P(3) P(4) 10.10(5)
Cl(1) Ru(1) P(3) C(25) 131.8(2)
Cl(1) Ru(1) P(3) C(26) -108.5(2)
P(1) Ru(1) P(3) P(4) -73.13(5)
P(1) Ru(1) P(3) C(25) 48.6(2)
P(1) Ru(1) P(3) C(26) 168.3(2)
C(1) Ru(1) P(3) P(4) 165.46(5)
C(1) Ru(1) P(3) C(25) -72.8(2)
C(1) Ru(1) P(3) C(26) 46.9(2)
C(2) Ru(1) P(3) P(4) 126.42(5)
C(2) Ru(1) P(3) C(25) -111.9(2)
C(2) Ru(1) P(3) C(26) 7.8(2)
C(3) Ru(1) P(3) P(4) 102.39(5)
C(3) Ru(1) P(3) C(25) -135.9(2)
C(3) Ru(1) P(3) C(26) -16.2(2)
C(4) Ru(1) P(3) P(4) 138.80(9)
C(4) Ru(1) P(3) C(25) -99.5(2)
C(4) Ru(1) P(3) C(26) 20.2(2)
C(5) Ru(1) P(3) P(4) -171.76(4)
C(5) Ru(1) P(3) C(25) -50.0(2)
C(5) Ru(1) P(3) C(26) 69.7(2)
Cl(1) Ru(1) C(1) C(2) 17.1(4)
Cl(1) Ru(1) C(1) C(5) -96.9(3)
Cl(1) Ru(1) C(1) C(6) 141.1(3)
P(1) Ru(1) C(1) C(2) 168.9(2)
P(1) Ru(1) C(1) C(5) 54.9(3)
P(1) Ru(1) C(1) C(6) -67.1(4)
P(3) Ru(1) C(1) C(2) -93.7(2)
P(3) Ru(1) C(1) C(5) 152.4(2)
P(3) Ru(1) C(1) C(6) 30.4(4)
C(2) Ru(1) C(1) C(5) -113.9(3)
C(2) Ru(1) C(1) C(6) 124.1(5)
C(3) Ru(1) C(1) C(2) 35.4(2)
C(3) Ru(1) C(1) C(5) -78.6(3)
C(3) Ru(1) C(1) C(6) 159.4(4)
C(4) Ru(1) C(1) C(2) 77.2(2)
C(4) Ru(1) C(1) C(5) -36.7(2)
C(4) Ru(1) C(1) C(6) -158.7(4)
C(5) Ru(1) C(1) C(2) 113.9(3)
C(5) Ru(1) C(1) C(6) -122.0(5)
Cl(1) Ru(1) C(2) C(1) -171.6(2)
Cl(1) Ru(1) C(2) C(3) -52.5(3)
Cl(1) Ru(1) C(2) C(7) 70.0(5)
P(1) Ru(1) C(2) C(1) -25.7(5)
P(1) Ru(1) C(2) C(3) 93.4(4)
P(1) Ru(1) C(2) C(7) -144.1(4)
P(3) Ru(1) C(2) C(1) 93.2(2)
P(3) Ru(1) C(2) C(3) -147.7(3)
P(3) Ru(1) C(2) C(7) -25.2(5)
C(1) Ru(1) C(2) C(3) 119.2(3)
C(1) Ru(1) C(2) C(7) -118.4(6)
C(3) Ru(1) C(2) C(1) -119.2(3)
C(3) Ru(1) C(2) C(7) 122.5(6)
C(4) Ru(1) C(2) C(1) -82.4(2)
C(4) Ru(1) C(2) C(3) 36.7(3)
C(4) Ru(1) C(2) C(7) 159.2(6)
C(5) Ru(1) C(2) C(1) -39.5(2)
C(5) Ru(1) C(2) C(3) 79.6(3)
C(5) Ru(1) C(2) C(7) -157.9(6)
Cl(1) Ru(1) C(3) C(2) 134.4(3)
Cl(1) Ru(1) C(3) C(4) -106.4(3)
Cl(1) Ru(1) C(3) C(8) 12.9(4)
P(1) Ru(1) C(3) C(2) -144.2(2)
P(1) Ru(1) C(3) C(4) -25.0(4)
P(1) Ru(1) C(3) C(8) 94.2(4)
P(3) Ru(1) C(3) C(2) 42.7(4)
P(3) Ru(1) C(3) C(4) 161.9(2)
P(3) Ru(1) C(3) C(8) -78.9(4)
C(1) Ru(1) C(3) C(2) -37.5(3)
C(1) Ru(1) C(3) C(4) 81.7(3)
C(1) Ru(1) C(3) C(8) -159.1(4)
C(2) Ru(1) C(3) C(4) 119.2(4)
C(2) Ru(1) C(3) C(8) -121.6(5)
C(4) Ru(1) C(3) C(2) -119.2(4)
C(4) Ru(1) C(3) C(8) 119.3(5)
C(5) Ru(1) C(3) C(2) -80.7(3)
C(5) Ru(1) C(3) C(4) 38.4(2)
C(5) Ru(1) C(3) C(8) 157.7(4)
Cl(1) Ru(1) C(4) C(3) 77.7(3)
Cl(1) Ru(1) C(4) C(5) -166.1(2)
Cl(1) Ru(1) C(4) C(9) -44.2(5)
P(1) Ru(1) C(4) C(3) 163.5(3)
P(1) Ru(1) C(4) C(5) -80.3(2)
P(1) Ru(1) C(4) C(9) 41.5(5)
P(3) Ru(1) C(4) C(3) -49.6(6)
P(3) Ru(1) C(4) C(5) 66.6(5)
P(3) Ru(1) C(4) C(9) -171.5(3)
C(1) Ru(1) C(4) C(3) -79.0(3)
C(1) Ru(1) C(4) C(5) 37.1(2)
C(1) Ru(1) C(4) C(9) 159.0(5)
C(2) Ru(1) C(4) C(3) -35.8(2)
C(2) Ru(1) C(4) C(5) 80.4(2)
C(2) Ru(1) C(4) C(9) -157.7(5)
C(3) Ru(1) C(4) C(5) 116.2(3)
C(3) Ru(1) C(4) C(9) -121.9(6)
C(5) Ru(1) C(4) C(3) -116.2(3)
C(5) Ru(1) C(4) C(9) 121.9(5)
Cl(1) Ru(1) C(5) C(1) 139.2(2)
Cl(1) Ru(1) C(5) C(4) 20.4(3)
Cl(1) Ru(1) C(5) C(10) -102.1(5)
P(1) Ru(1) C(5) C(1) -135.0(2)
P(1) Ru(1) C(5) C(4) 106.3(2)
P(1) Ru(1) C(5) C(10) -16.3(5)
P(3) Ru(1) C(5) C(1) -38.1(3)
P(3) Ru(1) C(5) C(4) -156.8(2)
P(3) Ru(1) C(5) C(10) 80.6(5)
C(1) Ru(1) C(5) C(4) -118.7(3)
C(1) Ru(1) C(5) C(10) 118.7(6)
C(2) Ru(1) C(5) C(1) 39.8(2)
C(2) Ru(1) C(5) C(4) -79.0(2)
C(2) Ru(1) C(5) C(10) 158.5(5)
C(3) Ru(1) C(5) C(1) 80.9(2)
C(3) Ru(1) C(5) C(4) -37.9(2)
C(3) Ru(1) C(5) C(10) -160.4(5)
C(4) Ru(1) C(5) C(1) 118.7(3)
C(4) Ru(1) C(5) C(10) -122.5(5)
P(2) Ru(2) Cl(1) Ru(1) -41.45(4)
P(4) Ru(2) Cl(1) Ru(1) 50.61(3)
C(11) Ru(2) Cl(1) Ru(1) -157.58(4)
C(12) Ru(2) Cl(1) Ru(1) -141.49(3)
C(13) Ru(2) Cl(1) Ru(1) -168.55(3)
C(14) Ru(2) Cl(1) Ru(1) 154.72(3)
C(15) Ru(2) Cl(1) Ru(1) 141.69(3)
Cl(1) Ru(2) P(2) P(1) 11.03(5)
Cl(1) Ru(2) P(2) C(23) -106.8(2)
Cl(1) Ru(2) P(2) C(24) 134.8(2)
P(4) Ru(2) P(2) P(1) -71.42(5)
P(4) Ru(2) P(2) C(23) 170.7(2)
P(4) Ru(2) P(2) C(24) 52.4(2)
C(11) Ru(2) P(2) P(1) 166.52(5)
C(11) Ru(2) P(2) C(23) 48.7(2)
C(11) Ru(2) P(2) C(24) -69.7(2)
C(12) Ru(2) P(2) P(1) 128.70(5)
C(12) Ru(2) P(2) C(23) 10.9(2)
C(12) Ru(2) P(2) C(24) -107.5(2)
C(13) Ru(2) P(2) P(1) 102.86(5)
C(13) Ru(2) P(2) C(23) -15.0(2)
C(13) Ru(2) P(2) C(24) -133.4(2)
C(14) Ru(2) P(2) P(1) 133.34(8)
C(14) Ru(2) P(2) C(23) 15.5(2)
C(14) Ru(2) P(2) C(24) -102.9(2)
C(15) Ru(2) P(2) P(1) -172.07(4)
C(15) Ru(2) P(2) C(23) 70.1(2)
C(15) Ru(2) P(2) C(24) -48.3(2)
Cl(1) Ru(2) P(4) P(3) -41.03(6)
Cl(1) Ru(2) P(4) C(27) -169.0(2)
Cl(1) Ru(2) P(4) C(28) 72.4(2)
P(2) Ru(2) P(4) P(3) 49.13(6)
P(2) Ru(2) P(4) C(27) -78.8(2)
P(2) Ru(2) P(4) C(28) 162.5(2)
C(11) Ru(2) P(4) P(3) 153.43(5)
C(11) Ru(2) P(4) C(27) 25.5(2)
C(11) Ru(2) P(4) C(28) -93.2(2)
C(12) Ru(2) P(4) P(3) 167.74(6)
C(12) Ru(2) P(4) C(27) 39.8(2)
C(12) Ru(2) P(4) C(28) -78.9(2)
C(13) Ru(2) P(4) P(3) -123.69(6)
C(13) Ru(2) P(4) C(27) 108.4(2)
C(13) Ru(2) P(4) C(28) -10.3(2)
C(14) Ru(2) P(4) P(3) -138.97(5)
C(14) Ru(2) P(4) C(27) 93.1(2)
C(14) Ru(2) P(4) C(28) -25.6(2)
C(15) Ru(2) P(4) P(3) -175.90(6)
C(15) Ru(2) P(4) C(27) 56.1(2)
C(15) Ru(2) P(4) C(28) -62.5(2)
Cl(1) Ru(2) C(11) C(12) 24.0(4)
Cl(1) Ru(2) C(11) C(15) -91.4(3)
Cl(1) Ru(2) C(11) C(16) 147.2(3)
P(2) Ru(2) C(11) C(12) -89.8(2)
P(2) Ru(2) C(11) C(15) 154.9(2)
P(2) Ru(2) C(11) C(16) 33.4(4)
P(4) Ru(2) C(11) C(12) 170.9(2)
P(4) Ru(2) C(11) C(15) 55.6(3)
P(4) Ru(2) C(11) C(16) -65.8(4)
C(12) Ru(2) C(11) C(15) -115.3(3)
C(12) Ru(2) C(11) C(16) 123.2(4)
C(13) Ru(2) C(11) C(12) 36.4(2)
C(13) Ru(2) C(11) C(15) -78.9(2)
C(13) Ru(2) C(11) C(16) 159.6(4)
C(14) Ru(2) C(11) C(12) 78.7(2)
C(14) Ru(2) C(11) C(15) -36.6(2)
C(14) Ru(2) C(11) C(16) -158.1(4)
C(15) Ru(2) C(11) C(12) 115.3(3)
C(15) Ru(2) C(11) C(16) -121.4(4)
Cl(1) Ru(2) C(12) C(11) -168.0(2)
Cl(1) Ru(2) C(12) C(13) -49.5(3)
Cl(1) Ru(2) C(12) C(17) 72.5(5)
P(2) Ru(2) C(12) C(11) 96.9(2)
P(2) Ru(2) C(12) C(13) -144.5(3)
P(2) Ru(2) C(12) C(17) -22.5(5)
P(4) Ru(2) C(12) C(11) -20.5(5)
P(4) Ru(2) C(12) C(13) 98.1(4)
P(4) Ru(2) C(12) C(17) -140.0(4)
C(11) Ru(2) C(12) C(13) 118.6(3)
C(11) Ru(2) C(12) C(17) -119.5(5)
C(13) Ru(2) C(12) C(11) -118.6(3)
C(13) Ru(2) C(12) C(17) 121.9(5)
C(14) Ru(2) C(12) C(11) -81.4(2)
C(14) Ru(2) C(12) C(13) 37.2(2)
C(14) Ru(2) C(12) C(17) 159.2(5)
C(15) Ru(2) C(12) C(11) -39.0(2)
C(15) Ru(2) C(12) C(13) 79.6(3)
C(15) Ru(2) C(12) C(17) -158.4(5)
Cl(1) Ru(2) C(13) C(12) 137.5(3)
Cl(1) Ru(2) C(13) C(14) -104.3(3)
Cl(1) Ru(2) C(13) C(18) 15.8(4)
P(2) Ru(2) C(13) C(12) 46.0(3)
P(2) Ru(2) C(13) C(14) 164.3(2)
P(2) Ru(2) C(13) C(18) -75.6(4)
P(4) Ru(2) C(13) C(12) -143.0(2)
P(4) Ru(2) C(13) C(14) -24.7(4)
P(4) Ru(2) C(13) C(18) 95.4(4)
C(11) Ru(2) C(13) C(12) -36.9(2)
C(11) Ru(2) C(13) C(14) 81.3(3)
C(11) Ru(2) C(13) C(18) -158.6(4)
C(12) Ru(2) C(13) C(14) 118.2(4)
C(12) Ru(2) C(13) C(18) -121.7(5)
C(14) Ru(2) C(13) C(12) -118.2(3)
C(14) Ru(2) C(13) C(18) 120.1(4)
C(15) Ru(2) C(13) C(12) -80.1(3)
C(15) Ru(2) C(13) C(14) 38.2(2)
C(15) Ru(2) C(13) C(18) 158.3(4)
Cl(1) Ru(2) C(14) C(13) 79.3(3)
Cl(1) Ru(2) C(14) C(15) -164.8(2)
Cl(1) Ru(2) C(14) C(19) -40.5(5)
P(2) Ru(2) C(14) C(13) -41.7(6)
P(2) Ru(2) C(14) C(15) 74.2(5)
P(2) Ru(2) C(14) C(19) -161.5(3)
P(4) Ru(2) C(14) C(13) 164.0(2)
P(4) Ru(2) C(14) C(15) -80.1(2)
P(4) Ru(2) C(14) C(19) 44.2(5)
C(11) Ru(2) C(14) C(13) -78.6(3)
C(11) Ru(2) C(14) C(15) 37.2(2)
C(11) Ru(2) C(14) C(19) 161.6(5)
C(12) Ru(2) C(14) C(13) -36.5(2)
C(12) Ru(2) C(14) C(15) 79.4(2)
C(12) Ru(2) C(14) C(19) -156.3(5)
C(13) Ru(2) C(14) C(15) 115.9(3)
C(13) Ru(2) C(14) C(19) -119.8(5)
C(15) Ru(2) C(14) C(13) -115.9(3)
C(15) Ru(2) C(14) C(19) 124.4(5)
Cl(1) Ru(2) C(15) C(11) 140.0(2)
Cl(1) Ru(2) C(15) C(14) 21.5(3)
Cl(1) Ru(2) C(15) C(20) -101.5(4)
P(2) Ru(2) C(15) C(11) -35.6(3)
P(2) Ru(2) C(15) C(14) -154.1(2)
P(2) Ru(2) C(15) C(20) 82.9(4)
P(4) Ru(2) C(15) C(11) -134.6(2)
P(4) Ru(2) C(15) C(14) 106.9(2)
P(4) Ru(2) C(15) C(20) -16.1(4)
C(11) Ru(2) C(15) C(14) -118.5(3)
C(11) Ru(2) C(15) C(20) 118.5(5)
C(12) Ru(2) C(15) C(11) 38.3(2)
C(12) Ru(2) C(15) C(14) -80.2(2)
C(12) Ru(2) C(15) C(20) 156.8(5)
C(13) Ru(2) C(15) C(11) 80.1(2)
C(13) Ru(2) C(15) C(14) -38.3(2)
C(13) Ru(2) C(15) C(20) -161.3(5)
C(14) Ru(2) C(15) C(11) 118.5(3)
C(14) Ru(2) C(15) C(20) -123.0(5)
O(1) S(1) C(29) F(1) -175.7(4)
O(1) S(1) C(29) F(2) -54.7(4)
O(1) S(1) C(29) F(3) 63.8(5)
O(2) S(1) C(29) F(1) -55.7(5)
O(2) S(1) C(29) F(2) 65.3(4)
O(2) S(1) C(29) F(3) -176.2(4)
O(3) S(1) C(29) F(1) 65.0(4)
O(3) S(1) C(29) F(2) -174.0(4)
O(3) S(1) C(29) F(3) -55.5(5)
Ru(1) P(1) P(2) Ru(2) 21.80(8)
Ru(1) P(1) P(2) C(23) 150.7(2)
Ru(1) P(1) P(2) C(24) -109.0(1)
C(21) P(1) P(2) Ru(2) 158.64(5)
C(21) P(1) P(2) C(23) -72.5(2)
C(21) P(1) P(2) C(24) 27.8(1)
C(22) P(1) P(2) Ru(2) -96.96(7)
C(22) P(1) P(2) C(23) 31.9(2)
C(22) P(1) P(2) C(24) 132.2(1)
Ru(1) P(3) P(4) Ru(2) 23.66(8)
Ru(1) P(3) P(4) C(27) 160.3(1)
Ru(1) P(3) P(4) C(28) -96.6(2)
C(25) P(3) P(4) Ru(2) -106.16(7)
C(25) P(3) P(4) C(27) 30.5(2)
C(25) P(3) P(4) C(28) 133.6(2)
C(26) P(3) P(4) Ru(2) 152.91(6)
C(26) P(3) P(4) C(27) -70.4(2)
C(26) P(3) P(4) C(28) 32.6(2)
Ru(1) C(1) C(2) C(3) -60.8(4)
Ru(1) C(1) C(2) C(7) 129.0(5)
C(5) C(1) C(2) Ru(1) 64.7(3)
C(5) C(1) C(2) C(3) 3.9(5)
C(5) C(1) C(2) C(7) -166.3(5)
C(6) C(1) C(2) Ru(1) -125.3(5)
C(6) C(1) C(2) C(3) 173.9(5)
C(6) C(1) C(2) C(7) 3.7(8)
Ru(1) C(1) C(5) C(4) 61.9(4)
Ru(1) C(1) C(5) C(10) -125.9(5)
C(2) C(1) C(5) Ru(1) -65.6(3)
C(2) C(1) C(5) C(4) -3.7(5)
C(2) C(1) C(5) C(10) 168.5(4)
C(6) C(1) C(5) Ru(1) 124.3(5)
C(6) C(1) C(5) C(4) -173.8(4)
C(6) C(1) C(5) C(10) -1.5(8)
Ru(1) C(2) C(3) C(4) -61.5(4)
Ru(1) C(2) C(3) C(8) 120.4(5)
C(1) C(2) C(3) Ru(1) 58.8(3)
C(1) C(2) C(3) C(4) -2.7(5)
C(1) C(2) C(3) C(8) 179.2(5)
C(7) C(2) C(3) Ru(1) -131.2(5)
C(7) C(2) C(3) C(4) 167.4(4)
C(7) C(2) C(3) C(8) -10.7(8)
Ru(1) C(3) C(4) C(5) -61.6(3)
Ru(1) C(3) C(4) C(9) 128.2(5)
C(2) C(3) C(4) Ru(1) 62.1(3)
C(2) C(3) C(4) C(5) 0.4(5)
C(2) C(3) C(4) C(9) -169.7(5)
C(8) C(3) C(4) Ru(1) -119.8(5)
C(8) C(3) C(4) C(5) 178.6(4)
C(8) C(3) C(4) C(9) 8.4(8)
Ru(1) C(4) C(5) C(1) -60.6(3)
Ru(1) C(4) C(5) C(10) 127.4(5)
C(3) C(4) C(5) Ru(1) 62.6(3)
C(3) C(4) C(5) C(1) 2.1(5)
C(3) C(4) C(5) C(10) -170.0(5)
C(9) C(4) C(5) Ru(1) -127.4(5)
C(9) C(4) C(5) C(1) 172.1(4)
C(9) C(4) C(5) C(10) 0.0(7)
Ru(2) C(11) C(12) C(13) -60.3(4)
Ru(2) C(11) C(12) C(17) 128.4(5)
C(15) C(11) C(12) Ru(2) 64.1(3)
C(15) C(11) C(12) C(13) 3.8(5)
C(15) C(11) C(12) C(17) -167.5(5)
C(16) C(11) C(12) Ru(2) -128.5(5)
C(16) C(11) C(12) C(13) 171.2(4)
C(16) C(11) C(12) C(17) -0.1(6)
Ru(2) C(11) C(15) C(14) 62.3(4)
Ru(2) C(11) C(15) C(20) -126.2(5)
C(12) C(11) C(15) Ru(2) -65.7(3)
C(12) C(11) C(15) C(14) -3.4(5)
C(12) C(11) C(15) C(20) 168.1(5)
C(16) C(11) C(15) Ru(2) 126.9(5)
C(16) C(11) C(15) C(14) -170.8(4)
C(16) C(11) C(15) C(20) 0.7(8)
Ru(2) C(12) C(13) C(14) -61.9(4)
Ru(2) C(12) C(13) C(18) 121.0(5)
C(11) C(12) C(13) Ru(2) 59.1(3)
C(11) C(12) C(13) C(14) -2.8(6)
C(11) C(12) C(13) C(18) -180.0(4)
C(17) C(12) C(13) Ru(2) -129.7(5)
C(17) C(12) C(13) C(14) 168.5(5)
C(17) C(12) C(13) C(18) -8.7(8)
Ru(2) C(13) C(14) C(15) -62.2(4)
Ru(2) C(13) C(14) C(19) 127.4(5)
C(12) C(13) C(14) Ru(2) 62.9(4)
C(12) C(13) C(14) C(15) 0.7(6)
C(12) C(13) C(14) C(19) -169.7(5)
C(18) C(13) C(14) Ru(2) -119.9(5)
C(18) C(13) C(14) C(15) 177.9(5)
C(18) C(13) C(14) C(19) 7.5(8)
Ru(2) C(14) C(15) C(11) -61.2(4)
Ru(2) C(14) C(15) C(20) 127.5(5)
C(13) C(14) C(15) Ru(2) 62.9(4)
C(13) C(14) C(15) C(11) 1.7(6)
C(13) C(14) C(15) C(20) -169.6(5)
C(19) C(14) C(15) Ru(2) -127.2(5)
C(19) C(14) C(15) C(11) 171.6(5)
C(19) C(14) C(15) C(20) 0.3(7)
